data_1560827
loop_
_publ_author_name
'Cramer, Alisha J.'
'Cole, Jacqueline M.'

_publ_section_title
;
 Host-guest prospects of neodymium and gadolinium ultraphosphate
 frameworks for nuclear waste storage: Multi-temperature topological
 analysis of nanoporous cages in RP5O14
;
_journal_name_full 'Journal of Solid State Chemistry'
_journal_page_first 250
_journal_page_last 257
_journal_paper_doi 10.1016/j.jssc.2018.07.020
_journal_volume 266
_journal_year 2018
_chemical_formula_sum 'Gd O14 P5'
_chemical_formula_weight 536.10
_space_group_IT_number 14
_space_group_name_Hall '-P 2ybc'
_space_group_name_H-M_alt 'P 1 21/c 1'
_symmetry_cell_setting monoclinic
_symmetry_space_group_name_H-M 'P 1 21/c 1'
_atom_sites_solution_hydrogens none
_atom_sites_solution_primary direct
_atom_sites_solution_secondary difmap
_audit_creation_method SHELXL-97
_cell_angle_alpha 90.00
_cell_angle_beta 90.508(3)
_cell_angle_gamma 90.00
_cell_formula_units_Z 4
_cell_length_a 8.720(2)
_cell_length_b 8.890(2)
_cell_length_c 12.914(3)
_cell_measurement_reflns_used 512
_cell_measurement_temperature 190(2)
_cell_measurement_theta_max 28.28
_cell_measurement_theta_min 2.0
_cell_volume 1001.1(4)
_computing_cell_refinement
;
Rigaku CrystalClear-SM Expert 2.0
;
_computing_data_collection 'Rigaku CrystalClear-SM Expert 2.0'
_computing_data_reduction
;
Rigaku CrystalClear-SM Expert 2.0
;
_computing_molecular_graphics
;
SHELXTL-PLUS (Sheldrick, 1995)
;
_computing_publication_material 'SHELXL-97 (Sheldrick, 1997)'
_computing_structure_refinement 'SHELXL-97 (Sheldrick, 1997)'
_computing_structure_solution 'SHELXS-97 (Sheldrick, 1990)'
_diffrn_ambient_temperature 190(2)
_diffrn_measured_fraction_theta_full 0.837
_diffrn_measured_fraction_theta_max 0.837
_diffrn_measurement_device_type 'Rigaku Saturn 724+ CCD'
_diffrn_measurement_method '\w scans'
_diffrn_radiation_monochromator graphite
_diffrn_radiation_source 'fine-focus sealed tube'
_diffrn_radiation_type MoK\a
_diffrn_radiation_wavelength 0.71073
_diffrn_reflns_av_R_equivalents 0.0362
_diffrn_reflns_av_sigmaI/netI 0.0270
_diffrn_reflns_limit_h_max 11
_diffrn_reflns_limit_h_min -12
_diffrn_reflns_limit_k_max 12
_diffrn_reflns_limit_k_min -11
_diffrn_reflns_limit_l_max 17
_diffrn_reflns_limit_l_min -5
_diffrn_reflns_number 4545
_diffrn_reflns_theta_full 30.82
_diffrn_reflns_theta_max 30.82
_diffrn_reflns_theta_min 2.29
_diffrn_standards_decay_% 0
_diffrn_standards_interval_count 0
_diffrn_standards_interval_time 0
_diffrn_standards_number 0
_exptl_absorpt_coefficient_mu 7.515
_exptl_absorpt_correction_T_max 0.105
_exptl_absorpt_correction_T_min 0.069
_exptl_absorpt_correction_type empirical
_exptl_absorpt_process_details
;
T. Higashi, ABSCOR, empirical absorption correction
;
_exptl_crystal_colour colourless
_exptl_crystal_density_diffrn 3.557
_exptl_crystal_density_method 'not measured'
_exptl_crystal_description block
_exptl_crystal_F_000 1004
_exptl_crystal_size_max 0.4
_exptl_crystal_size_mid 0.4
_exptl_crystal_size_min 0.3
_refine_diff_density_max 1.553
_refine_diff_density_min -1.243
_refine_diff_density_rms 0.209
_refine_ls_extinction_coef 0.0048(4)
_refine_ls_extinction_expression Fc^*^=kFc[1+0.001xFc^2^\l^3^/sin(2\q)]^-1/4^
_refine_ls_extinction_method SHELXL
_refine_ls_goodness_of_fit_ref 1.157
_refine_ls_hydrogen_treatment none
_refine_ls_matrix_type full
_refine_ls_number_parameters 183
_refine_ls_number_reflns 2633
_refine_ls_number_restraints 0
_refine_ls_restrained_S_all 1.157
_refine_ls_R_factor_all 0.0282
_refine_ls_R_factor_gt 0.0282
_refine_ls_shift/su_max 0.000
_refine_ls_shift/su_mean 0.000
_refine_ls_structure_factor_coef Fsqd
_refine_ls_weighting_details 'calc w=1/[\s^2^(Fo^2^)+(0.0345P)^2^+6.2731P] where P=(Fo^2^+2Fc^2^)/3'
_refine_ls_weighting_scheme calc
_refine_ls_wR_factor_gt 0.0748
_refine_ls_wR_factor_ref 0.0749
_reflns_number_gt 2627
_reflns_number_total 2633
_reflns_threshold_expression >2sigma(I)
_cod_data_source_file 2gd190d1.cif
_cod_data_source_block 2gd190d1
_cod_original_cell_volume 1001.0(4)
_cod_original_sg_symbol_H-M P2(1)/c
_cod_database_code 1560827

loop_
_symmetry_equiv_pos_as_xyz
'x, y, z'
'-x, y+1/2, -z+1/2'
'-x, -y, -z'
'x, -y-1/2, z-1/2'

loop_
_atom_site_label
_atom_site_type_symbol
_atom_site_fract_x
_atom_site_fract_y
_atom_site_fract_z
_atom_site_U_iso_or_equiv
_atom_site_adp_type
_atom_site_occupancy
_atom_site_symmetry_multiplicity
_atom_site_calc_flag
_atom_site_refinement_flags
_atom_site_disorder_assembly
_atom_site_disorder_group
Gd1 Gd 0.27753(2) 0.19079(2) -0.001481(16) 0.00573(9) Uani 1 1 d . . .
P1 P 0.24722(12) 0.54675(12) -0.16546(8) 0.0057(2) Uani 1 1 d . . .
P2 P 0.22482(13) 0.55167(12) 0.16413(8) 0.00602(19) Uani 1 1 d . . .
P3 P 0.31459(12) 0.75527(11) 0.00002(8) 0.00606(18) Uani 1 1 d . . .
P4 P -0.00784(13) 0.50325(13) 0.32783(8) 0.00588(19) Uani 1 1 d . . .
P5 P 0.50939(13) 0.49355(13) -0.29743(8) 0.00676(19) Uani 1 1 d . . .
O1 O 0.2047(4) 0.6861(4) 0.0881(3) 0.0106(6) Uani 1 1 d . . .
O2 O 0.2233(4) 0.6924(3) -0.1003(3) 0.0097(6) Uani 1 1 d . . .
O3 O 0.5311(4) 0.3139(3) -0.0064(3) 0.0103(6) Uani 1 1 d . . .
O4 O 0.4117(4) 0.5700(4) -0.2073(3) 0.0104(6) Uani 1 1 d . . .
O5 O 0.0871(4) 0.5832(4) 0.2366(2) 0.0091(6) Uani 1 1 d . . .
O6 O 0.2330(4) 0.4036(4) 0.1161(3) 0.0129(6) Uani 1 1 d . . .
O7 O 0.6308(4) 0.3999(4) -0.2291(3) 0.0104(6) Uani 1 1 d . . .
O8 O 0.2213(4) 0.4064(4) -0.1095(3) 0.0123(6) Uani 1 1 d . . .
O9 O 0.2915(4) -0.0806(4) 0.0008(3) 0.0121(6) Uani 1 1 d . . .
O10 O 0.4117(4) 0.1171(4) -0.1494(2) 0.0113(6) Uani 1 1 d . . .
O11 O 0.0839(4) 0.1161(4) -0.1224(3) 0.0108(6) Uani 1 1 d . . .
O12 O 0.0782(4) 0.1247(4) 0.1122(2) 0.0102(6) Uani 1 1 d . . .
O13 O 0.4146(4) 0.1191(4) 0.1480(2) 0.0107(6) Uani 1 1 d . . .
O14 O 0.1379(4) 0.5796(4) -0.2590(2) 0.0089(6) Uani 1 1 d . . .

loop_
_atom_site_aniso_label
_atom_site_aniso_U_11
_atom_site_aniso_U_22
_atom_site_aniso_U_33
_atom_site_aniso_U_23
_atom_site_aniso_U_13
_atom_site_aniso_U_12
Gd1 0.00608(12) 0.00502(12) 0.00608(12) 0.00008(6) -0.00001(8) -0.00006(6)
P1 0.0050(4) 0.0056(4) 0.0063(4) -0.0004(3) -0.0005(3) 0.0003(3)
P2 0.0059(4) 0.0056(4) 0.0066(4) -0.0001(3) 0.0001(3) -0.0001(3)
P3 0.0070(4) 0.0048(4) 0.0064(4) 0.0003(3) -0.0004(4) -0.0005(3)
P4 0.0051(4) 0.0066(4) 0.0060(4) -0.0002(4) 0.0005(4) -0.0004(3)
P5 0.0068(4) 0.0075(4) 0.0060(4) -0.0001(4) 0.0004(4) 0.0007(4)
O1 0.0094(15) 0.0140(15) 0.0086(14) 0.0039(10) 0.0017(12) 0.0037(11)
O2 0.0098(14) 0.0108(14) 0.0085(14) -0.0030(10) -0.0015(12) 0.0002(11)
O3 0.0085(14) 0.0089(13) 0.0135(15) 0.0019(11) -0.0005(13) 0.0004(10)
O4 0.0052(13) 0.0137(14) 0.0123(14) -0.0058(11) 0.0023(11) -0.0011(11)
O5 0.0079(13) 0.0090(13) 0.0106(13) 0.0025(11) 0.0057(11) 0.0015(11)
O6 0.0162(16) 0.0082(14) 0.0143(14) -0.0038(11) 0.0030(13) -0.0005(12)
O7 0.0074(13) 0.0076(13) 0.0160(15) 0.0012(11) -0.0046(11) 0.0002(11)
O8 0.0142(15) 0.0097(14) 0.0130(14) 0.0042(11) -0.0009(12) 0.0002(12)
O9 0.0151(14) 0.0071(13) 0.0140(14) -0.0010(11) -0.0016(13) -0.0003(11)
O10 0.0134(15) 0.0108(14) 0.0098(14) -0.0024(11) 0.0017(12) 0.0020(12)
O11 0.0093(14) 0.0091(14) 0.0142(14) -0.0026(11) -0.0008(11) 0.0006(12)
O12 0.0093(14) 0.0107(14) 0.0107(13) 0.0036(11) 0.0049(11) 0.0001(12)
O13 0.0121(15) 0.0103(14) 0.0096(13) 0.0037(11) -0.0031(11) -0.0007(12)
O14 0.0073(13) 0.0091(13) 0.0103(13) 0.0019(11) -0.0043(11) -0.0007(11)

loop_
_atom_type_symbol
_atom_type_description
_atom_type_scat_dispersion_real
_atom_type_scat_dispersion_imag
_atom_type_scat_source
O O 0.0106 0.0060 'International Tables Vol C Tables 4.2.6.8 and 6.1.1.4'
P P 0.1023 0.0942 'International Tables Vol C Tables 4.2.6.8 and 6.1.1.4'
Gd Gd -0.1653 3.9035 'International Tables Vol C Tables 4.2.6.8 and 6.1.1.4'

loop_
_geom_angle_atom_site_label_1
_geom_angle_atom_site_label_2
_geom_angle_atom_site_label_3
_geom_angle
_geom_angle_site_symmetry_1
_geom_angle_site_symmetry_3
O10 Gd1 O13 109.88(11) . .
O10 Gd1 O12 144.46(12) . .
O13 Gd1 O12 78.07(12) . .
O10 Gd1 O11 75.17(12) . .
O13 Gd1 O11 144.56(12) . .
O12 Gd1 O11 79.43(11) . .
O10 Gd1 O9 72.83(12) . .
O13 Gd1 O9 72.19(11) . .
O12 Gd1 O9 77.35(11) . .
O11 Gd1 O9 76.41(11) . .
O10 Gd1 O8 81.46(12) . .
O13 Gd1 O8 141.99(12) . .
O12 Gd1 O8 114.19(12) . .
O11 Gd1 O8 72.80(12) . .
O9 Gd1 O8 143.94(11) . .
O10 Gd1 O6 143.28(12) . .
O13 Gd1 O6 77.48(12) . .
O12 Gd1 O6 71.72(12) . .
O11 Gd1 O6 120.26(12) . .
O9 Gd1 O6 140.29(11) . .
O8 Gd1 O6 73.38(12) . .
O10 Gd1 O3 69.44(12) . .
O13 Gd1 O3 72.08(11) . .
O12 Gd1 O3 142.33(12) . .
O11 Gd1 O3 137.39(12) . .
O9 Gd1 O3 113.44(10) . .
O8 Gd1 O3 79.09(11) . .
O6 Gd1 O3 79.71(11) . .
O8 P1 O4 115.7(2) . .
O8 P1 O2 114.9(2) . .
O4 P1 O2 101.88(19) . .
O8 P1 O14 116.56(19) . .
O4 P1 O14 105.42(18) . .
O2 P1 O14 100.28(18) . .
O6 P2 O5 117.4(2) . .
O6 P2 O1 115.5(2) . .
O5 P2 O1 99.10(18) . .
O6 P2 O7 115.7(2) . 3_665
O5 P2 O7 104.47(18) . 3_665
O1 P2 O7 102.25(19) . 3_665
O9 P3 O3 122.34(19) 1_565 3_665
O9 P3 O2 106.35(18) 1_565 .
O3 P3 O2 110.02(19) 3_665 .
O9 P3 O1 106.89(19) 1_565 .
O3 P3 O1 110.29(19) 3_665 .
O2 P3 O1 98.19(19) . .
O12 P4 O11 121.85(19) 2 4_566
O12 P4 O5 106.38(18) 2 .
O11 P4 O5 110.88(18) 4_566 .
O12 P4 O14 109.38(19) 2 3_565
O11 P4 O14 106.74(18) 4_566 3_565
O5 P4 O14 99.29(18) . 3_565
O10 P5 O13 123.19(19) 2_654 4_565
O10 P5 O4 106.07(19) 2_654 .
O13 P5 O4 109.66(19) 4_565 .
O10 P5 O7 109.59(19) 2_654 .
O13 P5 O7 105.95(19) 4_565 .
O4 P5 O7 99.98(18) . .
P2 O1 P3 132.3(2) . .
P1 O2 P3 130.8(2) . .
P3 O3 Gd1 128.92(17) 3_665 .
P1 O4 P5 134.2(2) . .
P2 O5 P4 139.9(2) . .
P2 O6 Gd1 165.1(2) . .
P2 O7 P5 132.4(2) 3_665 .
P1 O8 Gd1 158.6(2) . .
P3 O9 Gd1 174.9(2) 1_545 .
P5 O10 Gd1 146.0(2) 2_644 .
P4 O11 Gd1 149.9(2) 4_565 .
P4 O12 Gd1 145.7(2) 2_545 .
P5 O13 Gd1 148.9(2) 4_566 .
P1 O14 P4 139.8(2) . 3_565

loop_
_geom_bond_atom_site_label_1
_geom_bond_atom_site_label_2
_geom_bond_distance
_geom_bond_site_symmetry_2
Gd1 O10 2.343(3) .
Gd1 O13 2.350(3) .
Gd1 O12 2.359(3) .
Gd1 O11 2.384(3) .
Gd1 O9 2.416(3) .
Gd1 O8 2.418(3) .
Gd1 O6 2.458(3) .
Gd1 O3 2.469(3) .
P1 O8 1.461(3) .
P1 O4 1.551(3) .
P1 O2 1.559(3) .
P1 O14 1.560(3) .
P2 O6 1.458(3) .
P2 O5 1.554(3) .
P2 O1 1.556(3) .
P2 O7 1.567(3) 3_665
P3 O9 1.473(3) 1_565
P3 O3 1.481(3) 3_665
P3 O2 1.614(4) .
P3 O1 1.615(4) .
P4 O12 1.467(3) 2
P4 O11 1.473(3) 4_566
P4 O5 1.611(3) .
P4 O14 1.613(3) 3_565
P5 O10 1.469(3) 2_654
P5 O13 1.474(3) 4_565
P5 O4 1.599(3) .
P5 O7 1.605(3) .
O3 P3 1.481(3) 3_665
O7 P2 1.567(3) 3_665
O9 P3 1.473(3) 1_545
O10 P5 1.469(3) 2_644
O11 P4 1.473(3) 4_565
O12 P4 1.467(3) 2_545
O13 P5 1.474(3) 4_566
O14 P4 1.613(3) 3_565

_cod_database_fobs_code 1560827
